data_4001344
loop_
_publ_author_name
'Boyle, Timothy J.'
'Hernandez-Sanchez, Bernadette A.'
'Baros, Christina M.'
'Brewer, Luke N.'
'Rodriguez, Mark A.'

_publ_section_title
;
 Influencing the Morphology and Phase of Calcium Ceramic Nanoparticles
 Based on the Calcium Alkoxide Precursors' Characteristics
;
_journal_issue 8
_journal_name_full 'Chemistry of Materials'
_journal_page_first 2016
_journal_paper_doi 10.1021/cm0700091
_journal_volume 19
_journal_year 2007
_chemical_formula_moiety 'C72 H102 Ca4 O14'
_chemical_formula_sum 'C72 H102 Ca4 O14'
_chemical_formula_weight 1351.86
_chemical_name_systematic
; 
 ? 
;
_space_group_IT_number 14
_symmetry_cell_setting monoclinic
_symmetry_space_group_name_Hall '-P 2ybc'
_symmetry_space_group_name_H-M 'P 1 21/c 1'
_atom_sites_solution_hydrogens geom
_atom_sites_solution_primary direct
_atom_sites_solution_secondary difmap
_audit_creation_method SHELXL-97
_cell_angle_alpha 90.00
_cell_angle_beta 103.635(3)
_cell_angle_gamma 90.00
_cell_formula_units_Z 4
_cell_length_a 15.808(2)
_cell_length_b 20.981(3)
_cell_length_c 22.635(4)
_cell_measurement_temperature 203(2)
_cell_measurement_theta_max 25.29
_cell_measurement_theta_min 1.33
_cell_volume 7295.7(19)
_computing_cell_refinement 'SMART 5.054 (Bruker, 1998)'
_computing_data_collection 'SMART 5.054 (Bruker, 1998)'
_computing_data_reduction 'SAINT 6.02 (Bruker, 2001)'
_computing_molecular_graphics 'SHELXTL 5.1  (Bruker, 1998)'
_computing_publication_material 'SHELXTL 5.1  (Bruker, 1998)'
_computing_structure_refinement 'XSHELL 4.01 (Bruker, 2000)'
_computing_structure_solution 'SHELXTL 5.1  (Bruker, 1998)'
_diffrn_ambient_temperature 203(2)
_diffrn_measured_fraction_theta_full 0.997
_diffrn_measured_fraction_theta_max 0.997
_diffrn_measurement_device_type 'CCD area detector'
_diffrn_measurement_method 'phi and omega scans'
_diffrn_radiation_monochromator graphite
_diffrn_radiation_source 'fine-focus sealed tube'
_diffrn_radiation_type MoK\a
_diffrn_radiation_wavelength 0.71073
_diffrn_reflns_av_R_equivalents 0.1553
_diffrn_reflns_av_sigmaI/netI 0.1659
_diffrn_reflns_limit_h_max 18
_diffrn_reflns_limit_h_min -18
_diffrn_reflns_limit_k_max 25
_diffrn_reflns_limit_k_min -24
_diffrn_reflns_limit_l_max 27
_diffrn_reflns_limit_l_min -27
_diffrn_reflns_number 52764
_diffrn_reflns_theta_full 25.29
_diffrn_reflns_theta_max 25.29
_diffrn_reflns_theta_min 1.33
_exptl_absorpt_coefficient_mu 0.357
_exptl_absorpt_correction_T_max 0.9686
_exptl_absorpt_correction_T_min 0.9097
_exptl_absorpt_correction_type empirical
_exptl_absorpt_process_details 'SADABS ver 2.03, Sheldrick (1999).'
_exptl_crystal_colour colorless
_exptl_crystal_density_diffrn 1.231
_exptl_crystal_density_method 'not measured'
_exptl_crystal_description irregular
_exptl_crystal_F_000 2904
_exptl_crystal_size_max 0.27
_exptl_crystal_size_mid 0.21
_exptl_crystal_size_min 0.09
_refine_diff_density_max 0.625
_refine_diff_density_min -0.520
_refine_diff_density_rms 0.080
_refine_ls_extinction_method none
_refine_ls_goodness_of_fit_ref 0.992
_refine_ls_hydrogen_treatment mixed
_refine_ls_matrix_type full
_refine_ls_number_parameters 824
_refine_ls_number_reflns 13247
_refine_ls_number_restraints 1
_refine_ls_restrained_S_all 0.992
_refine_ls_R_factor_all 0.2110
_refine_ls_R_factor_gt 0.0897
_refine_ls_shift/su_max 0.000
_refine_ls_shift/su_mean 0.000
_refine_ls_structure_factor_coef Fsqd
_refine_ls_weighting_details 'calc w=1/[\s^2^(Fo^2^)+(0.1300P)^2^+0.0000P] where P=(Fo^2^+2Fc^2^)/3'
_refine_ls_weighting_scheme calc
_refine_ls_wR_factor_gt 0.2174
_refine_ls_wR_factor_ref 0.2860
_reflns_number_gt 5645
_reflns_number_total 13247
_reflns_threshold_expression >2sigma(I)
_cod_data_source_file cm0700091si20070102_043641.cif
_cod_data_source_block sep132s
_cod_depositor_comments
;
The following automatic conversions were performed:

'_symmetry_cell_setting' value 'Monoclinic' changed to 'monoclinic'
according to /home/saulius/struct/CIF-dictionaries/cif_core.dic
dictionary named 'cif_core.dic' version 2.4.1 from 2010-06-29.

Automatic conversion script
Id: cif_fix_values 1715 2011-07-08 13:25:40Z adriana 
;
_cod_original_cell_volume 7296(2)
_cod_original_sg_symbol_H-M P21/c
_cod_database_code 4001344

loop_
_symmetry_equiv_pos_as_xyz
'x, y, z'
'-x, y+1/2, -z+1/2'
'-x, -y, -z'
'x, -y-1/2, z-1/2'

loop_
_atom_site_label
_atom_site_type_symbol
_atom_site_fract_x
_atom_site_fract_y
_atom_site_fract_z
_atom_site_U_iso_or_equiv
_atom_site_adp_type
_atom_site_occupancy
_atom_site_symmetry_multiplicity
_atom_site_calc_flag
_atom_site_refinement_flags
Ca1 Ca 0.08224(9) 0.11455(7) 0.26870(6) 0.0395(4) Uani 1 1 d .
Ca2 Ca 0.18504(8) 0.25522(6) 0.22988(6) 0.0352(4) Uani 1 1 d .
Ca3 Ca 0.41153(9) 0.24228(7) 0.22816(7) 0.0443(4) Uani 1 1 d .
Ca4 Ca 0.29794(8) 0.09918(6) 0.24742(6) 0.0364(4) Uani 1 1 d .
O1 O 0.3136(3) 0.20476(19) 0.28363(18) 0.0348(11) Uani 1 1 d .
O2 O 0.1660(3) 0.14771(19) 0.20146(18) 0.0353(11) Uani 1 1 d .
O3 O 0.2047(3) 0.0554(2) 0.30322(19) 0.0434(12) Uani 1 1 d .
O4 O 0.0233(4) 0.0842(3) 0.3529(2) 0.0698(17) Uani 1 1 d .
O5 O -0.0250(3) 0.0791(3) 0.2009(2) 0.0641(16) Uani 1 1 d .
O6 O 0.0966(3) 0.2209(2) 0.29175(19) 0.0395(11) Uani 1 1 d .
O7 O 0.0534(3) 0.2749(2) 0.1467(2) 0.0456(12) Uani 1 1 d .
O8 O 0.1753(5) 0.3570(3) 0.2794(3) 0.088(2) Uani 1 1 d .
O9 O 0.2898(3) 0.3004(2) 0.1836(2) 0.0466(12) Uani 1 1 d .
O10 O 0.5221(3) 0.2575(2) 0.3039(2) 0.0562(14) Uani 1 1 d .
O11 O 0.4817(4) 0.2776(3) 0.1521(3) 0.093(2) Uani 1 1 d .
O12 O 0.3825(3) 0.1433(2) 0.1874(2) 0.0509(13) Uani 1 1 d .
O13 O 0.3006(3) 0.0029(2) 0.1881(2) 0.0600(15) Uani 1 1 d .
O14 O 0.4249(3) 0.0684(2) 0.3285(2) 0.0518(13) Uani 1 1 d .
C1 C 0.2199(4) 0.0076(4) 0.3440(3) 0.0449(18) Uani 1 1 d .
C2 C 0.2574(5) 0.0200(4) 0.4056(3) 0.049(2) Uani 1 1 d .
C3 C 0.2735(5) -0.0319(5) 0.4465(4) 0.069(3) Uani 1 1 d .
H3 H 0.2983 -0.0239 0.4878 0.082 Uiso 1 1 calc R
C4 C 0.2541(5) -0.0932(5) 0.4281(4) 0.076(3) Uani 1 1 d .
H4 H 0.2667 -0.1272 0.4558 0.092 Uiso 1 1 calc R
C5 C 0.2159(5) -0.1039(4) 0.3684(4) 0.065(2) Uani 1 1 d .
H5 H 0.2013 -0.1460 0.3557 0.078 Uiso 1 1 calc R
C6 C 0.1976(5) -0.0558(3) 0.3257(3) 0.0481(19) Uani 1 1 d .
C7 C 0.2785(6) 0.0876(4) 0.4259(4) 0.076(3) Uani 1 1 d .
H7A H 0.3124 0.1073 0.4003 0.114 Uiso 1 1 calc R
H7B H 0.3117 0.0878 0.4678 0.114 Uiso 1 1 calc R
H7C H 0.2249 0.1112 0.4227 0.114 Uiso 1 1 calc R
C8 C 0.1526(6) -0.0691(4) 0.2606(4) 0.075(3) Uani 1 1 d .
H8A H 0.146(3) -0.115(2) 0.2544(8) 0.112 Uiso 1 1 calc R
H8B H 0.187(2) -0.052(3) 0.2338(13) 0.112 Uiso 1 1 calc R
H8C H 0.095(3) -0.049(2) 0.2512(9) 0.112 Uiso 1 1 calc R
C9 C -0.0032(8) 0.1157(5) 0.3999(4) 0.102(4) Uani 1 1 d .
H9A H 0.0462 0.1384 0.4257 0.123 Uiso 1 1 calc R
H9B H -0.0486 0.1469 0.3831 0.123 Uiso 1 1 calc R
C10 C -0.0341(12) 0.0719(5) 0.4331(7) 0.205(9) Uani 1 1 d D
H10A H -0.0965 0.0783 0.4295 0.246 Uiso 1 1 calc R
H10B H -0.0038 0.0750 0.4761 0.246 Uiso 1 1 calc R
C11 C -0.0181(14) 0.0081(5) 0.4079(7) 0.240(11) Uani 1 1 d D
H11A H 0.0305 -0.0135 0.4355 0.288 Uiso 1 1 calc R
H11B H -0.0700 -0.0188 0.4026 0.288 Uiso 1 1 calc R
C12 C 0.0006(7) 0.0188(4) 0.3553(5) 0.099(4) Uani 1 1 d .
H12A H -0.0498 0.0089 0.3221 0.119 Uiso 1 1 calc R
H12B H 0.0493 -0.0082 0.3509 0.119 Uiso 1 1 calc R
C13 C -0.0920(6) 0.0774(5) 0.1538(5) 0.077(3) Uani 1 1 d .
C14 C -0.0793(7) 0.0661(6) 0.0964(5) 0.100(4) Uani 1 1 d .
C15 C -0.1506(9) 0.0705(7) 0.0443(6) 0.140(5) Uani 1 1 d .
H15 H -0.1405 0.0638 0.0055 0.167 Uiso 1 1 calc R
C16 C -0.2356(11) 0.0846(9) 0.0494(8) 0.163(8) Uani 1 1 d .
H16 H -0.2829 0.0871 0.0154 0.196 Uiso 1 1 calc R
C17 C -0.2445(8) 0.0945(6) 0.1076(9) 0.145(6) Uani 1 1 d .
H17 H -0.3002 0.1055 0.1122 0.174 Uiso 1 1 calc R
C18 C -0.1767(7) 0.0897(7) 0.1618(6) 0.123(5) Uani 1 1 d .
C19 C 0.0097(7) 0.0448(6) 0.0886(5) 0.116(4) Uani 1 1 d .
H19A H 0.0107 0.0467 0.0460 0.174 Uiso 1 1 calc R
H19B H 0.0207 0.0013 0.1032 0.174 Uiso 1 1 calc R
H19C H 0.0543 0.0726 0.1118 0.174 Uiso 1 1 calc R
C20 C -0.1916(7) 0.0917(7) 0.2253(6) 0.145(6) Uani 1 1 d .
H20A H -0.1400 0.1082 0.2532 0.218 Uiso 1 1 calc R
H20B H -0.2036 0.0490 0.2377 0.218 Uiso 1 1 calc R
H20C H -0.2408 0.1192 0.2258 0.218 Uiso 1 1 calc R
C21 C 0.0579(5) 0.2496(3) 0.3318(3) 0.0439(18) Uani 1 1 d .
C22 C 0.1073(5) 0.2651(4) 0.3894(3) 0.055(2) Uani 1 1 d .
C23 C 0.0651(6) 0.2928(4) 0.4311(4) 0.072(3) Uani 1 1 d .
H23 H 0.0973 0.3040 0.4701 0.087 Uiso 1 1 calc R
C24 C -0.0250(6) 0.3038(4) 0.4145(4) 0.076(3) Uani 1 1 d .
H24 H -0.0532 0.3211 0.4430 0.091 Uiso 1 1 calc R
C25 C -0.0717(5) 0.2895(4) 0.3575(4) 0.062(2) Uani 1 1 d .
H25 H -0.1317 0.2982 0.3468 0.074 Uiso 1 1 calc R
C26 C -0.0324(5) 0.2623(3) 0.3147(3) 0.0446(18) Uani 1 1 d .
C27 C 0.2058(5) 0.2563(4) 0.4069(4) 0.074(3) Uani 1 1 d .
H27A H 0.2199 0.2123 0.4001 0.111 Uiso 1 1 calc R
H27B H 0.2277 0.2669 0.4494 0.111 Uiso 1 1 calc R
H27C H 0.2324 0.2841 0.3822 0.111 Uiso 1 1 calc R
C28 C -0.0824(5) 0.2476(4) 0.2521(4) 0.064(2) Uani 1 1 d .
H28A H -0.0785 0.2024 0.2444 0.096 Uiso 1 1 calc R
H28B H -0.0586 0.2716 0.2231 0.096 Uiso 1 1 calc R
H28C H -0.1429 0.2594 0.2479 0.096 Uiso 1 1 calc R
C29 C 0.0133(5) 0.3334(4) 0.1195(3) 0.055(2) Uani 1 1 d .
H29A H 0.0574 0.3629 0.1116 0.066 Uiso 1 1 calc R
H29B H -0.0184 0.3544 0.1465 0.066 Uiso 1 1 calc R
C30 C -0.0488(5) 0.3134(4) 0.0603(3) 0.067(3) Uani 1 1 d .
H30A H -0.0978 0.3431 0.0487 0.081 Uiso 1 1 calc R
H30B H -0.0189 0.3104 0.0271 0.081 Uiso 1 1 calc R
C31 C -0.0781(5) 0.2493(4) 0.0766(3) 0.062(2) Uani 1 1 d .
H31A H -0.1231 0.2530 0.0997 0.074 Uiso 1 1 calc R
H31B H -0.1002 0.2232 0.0404 0.074 Uiso 1 1 calc R
C32 C 0.0046(5) 0.2229(4) 0.1149(3) 0.055(2) Uani 1 1 d .
H32A H -0.0082 0.1917 0.1438 0.066 Uiso 1 1 calc R
H32B H 0.0379 0.2017 0.0892 0.066 Uiso 1 1 calc R
C33 C 0.2358(8) 0.3988(6) 0.3273(6) 0.118(4) Uani 1 1 d .
H33A H 0.2587 0.4347 0.3081 0.142 Uiso 1 1 calc R
H33B H 0.2846 0.3739 0.3508 0.142 Uiso 1 1 calc R
C34 C 0.1763(7) 0.4224(5) 0.3681(5) 0.116(4) Uani 1 1 d .
H34A H 0.1925 0.4655 0.3835 0.139 Uiso 1 1 calc R
H34B H 0.1786 0.3936 0.4025 0.139 Uiso 1 1 calc R
C35 C 0.0827(7) 0.4218(5) 0.3228(5) 0.104(4) Uani 1 1 d .
H35A H 0.0408 0.3981 0.3400 0.125 Uiso 1 1 calc R
H35B H 0.0610 0.4652 0.3130 0.125 Uiso 1 1 calc R
C36 C 0.1001(8) 0.3869(5) 0.2649(4) 0.097(4) Uani 1 1 d .
H36A H 0.0533 0.3563 0.2493 0.117 Uiso 1 1 calc R
H36B H 0.1007 0.4182 0.2329 0.117 Uiso 1 1 calc R
C37 C 0.2831(4) 0.3597(4) 0.1607(3) 0.0464(19) Uani 1 1 d .
C38 C 0.3281(5) 0.4108(4) 0.1936(4) 0.057(2) Uani 1 1 d .
C39 C 0.3159(5) 0.4723(4) 0.1711(4) 0.069(2) Uani 1 1 d .
H39 H 0.3426 0.5065 0.1953 0.083 Uiso 1 1 calc R
C40 C 0.2652(7) 0.4841(5) 0.1139(5) 0.088(3) Uani 1 1 d .
H40 H 0.2583 0.5259 0.0988 0.106 Uiso 1 1 calc R
C41 C 0.2251(6) 0.4345(5) 0.0791(4) 0.070(3) Uani 1 1 d .
H41 H 0.1907 0.4430 0.0400 0.083 Uiso 1 1 calc R
C42 C 0.2336(5) 0.3715(4) 0.1001(3) 0.052(2) Uani 1 1 d .
C43 C 0.3890(6) 0.3974(4) 0.2542(4) 0.087(3) Uani 1 1 d .
H43A H 0.3610 0.3688 0.2774 0.130 Uiso 1 1 calc R
H43B H 0.4034 0.4371 0.2763 0.130 Uiso 1 1 calc R
H43C H 0.4417 0.3778 0.2480 0.130 Uiso 1 1 calc R
C44 C 0.1936(5) 0.3166(4) 0.0598(3) 0.056(2) Uani 1 1 d .
H44A H 0.1523 0.3330 0.0244 0.085 Uiso 1 1 calc R
H44B H 0.1639 0.2884 0.0822 0.085 Uiso 1 1 calc R
H44C H 0.2391 0.2933 0.0469 0.085 Uiso 1 1 calc R
C45 C 0.5761(5) 0.2579(3) 0.3595(4) 0.052(2) Uani 1 1 d .
C46 C 0.6617(6) 0.2341(4) 0.3696(4) 0.066(2) Uani 1 1 d .
C47 C 0.7169(5) 0.2366(4) 0.4269(5) 0.073(3) Uani 1 1 d .
H47 H 0.7739 0.2209 0.4328 0.088 Uiso 1 1 calc R
C48 C 0.6898(6) 0.2612(5) 0.4744(5) 0.080(3) Uani 1 1 d .
H48 H 0.7277 0.2623 0.5133 0.096 Uiso 1 1 calc R
C49 C 0.6078(5) 0.2844(4) 0.4659(4) 0.069(2) Uani 1 1 d .
H49 H 0.5899 0.3027 0.4988 0.083 Uiso 1 1 calc R
C50 C 0.5496(5) 0.2818(4) 0.4094(4) 0.054(2) Uani 1 1 d .
C51 C 0.6923(6) 0.2074(5) 0.3174(5) 0.104(4) Uani 1 1 d .
H51A H 0.6579 0.1701 0.3019 0.156 Uiso 1 1 calc R
H51B H 0.7531 0.1955 0.3308 0.156 Uiso 1 1 calc R
H51C H 0.6857 0.2392 0.2856 0.156 Uiso 1 1 calc R
C52 C 0.4588(5) 0.3077(4) 0.4023(4) 0.069(2) Uani 1 1 d .
H52A H 0.4506 0.3206 0.4418 0.104 Uiso 1 1 calc R
H52B H 0.4167 0.2750 0.3854 0.104 Uiso 1 1 calc R
H52C H 0.4507 0.3442 0.3753 0.104 Uiso 1 1 calc R
C53 C 0.5598(11) 0.3021(11) 0.1559(7) 0.246(12) Uani 1 1 d .
H53A H 0.6044 0.2759 0.1825 0.295 Uiso 1 1 calc R
H53B H 0.5631 0.3454 0.1725 0.295 Uiso 1 1 calc R
C54 C 0.5724(13) 0.303(2) 0.0980(11) 0.45(3) Uani 1 1 d D
H54A H 0.5871 0.2604 0.0855 0.544 Uiso 1 1 calc R
H54B H 0.6186 0.3328 0.0946 0.544 Uiso 1 1 calc R
C55 C 0.4879(14) 0.3240(9) 0.0616(9) 0.244(13) Uani 1 1 d D
H55A H 0.4734 0.3679 0.0703 0.293 Uiso 1 1 calc R
H55B H 0.4809 0.3176 0.0179 0.293 Uiso 1 1 calc R
C56 C 0.4444(8) 0.2777(10) 0.0890(6) 0.220(10) Uani 1 1 d .
H56A H 0.3823 0.2878 0.0813 0.263 Uiso 1 1 calc R
H56B H 0.4506 0.2355 0.0719 0.263 Uiso 1 1 calc R
C57 C 0.4036(5) 0.1185(4) 0.1374(4) 0.057(2) Uani 1 1 d .
C58 C 0.3435(7) 0.1175(4) 0.0814(4) 0.079(3) Uani 1 1 d .
C59 C 0.3663(8) 0.0925(5) 0.0309(4) 0.108(4) Uani 1 1 d .
H59 H 0.3248 0.0917 -0.0064 0.129 Uiso 1 1 calc R
C60 C 0.4466(9) 0.0692(5) 0.0339(5) 0.105(4) Uani 1 1 d .
H60 H 0.4613 0.0533 -0.0012 0.126 Uiso 1 1 calc R
C61 C 0.5057(7) 0.0689(5) 0.0874(5) 0.091(3) Uani 1 1 d .
H61 H 0.5616 0.0525 0.0893 0.110 Uiso 1 1 calc R
C62 C 0.4851(6) 0.0927(4) 0.1412(4) 0.071(3) Uani 1 1 d .
C63 C 0.2521(7) 0.1419(6) 0.0764(4) 0.124(5) Uani 1 1 d .
H63A H 0.2216 0.1441 0.0339 0.186 Uiso 1 1 calc R
H63B H 0.2546 0.1841 0.0943 0.186 Uiso 1 1 calc R
H63C H 0.2214 0.1132 0.0977 0.186 Uiso 1 1 calc R
C64 C 0.5504(6) 0.0937(5) 0.2001(5) 0.113(4) Uani 1 1 d .
H64A H 0.5684 0.1373 0.2104 0.169 Uiso 1 1 calc R
H64B H 0.6006 0.0685 0.1969 0.169 Uiso 1 1 calc R
H64C H 0.5250 0.0760 0.2315 0.169 Uiso 1 1 calc R
C65 C 0.2492(7) -0.0225(5) 0.1319(4) 0.098(3) Uani 1 1 d .
H65A H 0.2528 0.0052 0.0977 0.118 Uiso 1 1 calc R
H65B H 0.1880 -0.0264 0.1336 0.118 Uiso 1 1 calc R
C66 C 0.2875(9) -0.0870(6) 0.1251(6) 0.143(5) Uani 1 1 d .
H66A H 0.2580 -0.1203 0.1432 0.172 Uiso 1 1 calc R
H66B H 0.2824 -0.0972 0.0822 0.172 Uiso 1 1 calc R
C67 C 0.3717(10) -0.0821(7) 0.1550(8) 0.238(12) Uani 1 1 d .
H67A H 0.4068 -0.0659 0.1279 0.286 Uiso 1 1 calc R
H67B H 0.3946 -0.1237 0.1707 0.286 Uiso 1 1 calc R
C68 C 0.3743(7) -0.0382(5) 0.2044(5) 0.110(4) Uani 1 1 d .
H68A H 0.3728 -0.0617 0.2416 0.132 Uiso 1 1 calc R
H68B H 0.4281 -0.0131 0.2119 0.132 Uiso 1 1 calc R
C69 C 0.4521(5) 0.0079(4) 0.3566(4) 0.064(2) Uani 1 1 d .
H69A H 0.4866 -0.0159 0.3333 0.077 Uiso 1 1 calc R
H69B H 0.4018 -0.0179 0.3600 0.077 Uiso 1 1 calc R
C70 C 0.5073(6) 0.0258(5) 0.4195(4) 0.089(3) Uani 1 1 d .
H70A H 0.4713 0.0287 0.4492 0.106 Uiso 1 1 calc R
H70B H 0.5535 -0.0056 0.4337 0.106 Uiso 1 1 calc R
C71 C 0.5442(7) 0.0883(5) 0.4100(4) 0.098(4) Uani 1 1 d .
H71A H 0.5473 0.1158 0.4455 0.118 Uiso 1 1 calc R
H71B H 0.6030 0.0834 0.4035 0.118 Uiso 1 1 calc R
C72 C 0.4874(5) 0.1151(4) 0.3577(4) 0.079(3) Uani 1 1 d .
H72A H 0.5213 0.1298 0.3292 0.094 Uiso 1 1 calc R
H72B H 0.4570 0.1519 0.3696 0.094 Uiso 1 1 calc R

loop_
_atom_site_aniso_label
_atom_site_aniso_U_11
_atom_site_aniso_U_22
_atom_site_aniso_U_33
_atom_site_aniso_U_23
_atom_site_aniso_U_13
_atom_site_aniso_U_12
Ca1 0.0381(8) 0.0448(9) 0.0365(8) -0.0048(7) 0.0104(7) -0.0075(7)
Ca2 0.0291(7) 0.0388(8) 0.0371(8) 0.0070(7) 0.0062(6) 0.0021(6)
Ca3 0.0336(8) 0.0552(10) 0.0461(9) 0.0093(8) 0.0131(7) 0.0006(7)
Ca4 0.0348(8) 0.0405(8) 0.0337(8) 0.0060(7) 0.0073(6) 0.0054(6)
O1 0.031(2) 0.040(3) 0.033(3) 0.003(2) 0.007(2) 0.002(2)
O2 0.030(2) 0.043(3) 0.032(2) 0.002(2) 0.006(2) 0.003(2)
O3 0.043(3) 0.048(3) 0.036(3) 0.008(2) 0.003(2) -0.002(2)
O4 0.092(4) 0.063(4) 0.069(4) -0.012(3) 0.049(3) -0.027(3)
O5 0.045(3) 0.084(4) 0.058(3) -0.026(3) 0.000(3) -0.018(3)
O6 0.041(3) 0.040(3) 0.041(3) 0.004(2) 0.015(2) 0.002(2)
O7 0.041(3) 0.052(3) 0.039(3) 0.007(2) -0.001(2) 0.001(2)
O8 0.095(5) 0.058(4) 0.120(6) -0.009(4) 0.043(5) -0.010(4)
O9 0.038(3) 0.056(3) 0.045(3) 0.018(3) 0.008(2) -0.002(2)
O10 0.043(3) 0.067(4) 0.058(3) -0.011(3) 0.011(3) -0.013(3)
O11 0.063(4) 0.140(6) 0.087(5) 0.039(4) 0.039(4) -0.013(4)
O12 0.057(3) 0.057(3) 0.045(3) 0.004(3) 0.023(3) 0.011(3)
O13 0.056(3) 0.057(3) 0.065(4) -0.014(3) 0.009(3) 0.004(3)
O14 0.046(3) 0.058(3) 0.046(3) 0.014(3) 0.001(2) 0.002(3)
C1 0.038(4) 0.054(5) 0.040(4) 0.011(4) 0.004(3) -0.007(4)
C2 0.048(5) 0.063(5) 0.037(4) 0.011(4) 0.013(4) -0.012(4)
C3 0.058(5) 0.101(8) 0.043(5) 0.025(5) 0.004(4) -0.005(5)
C4 0.064(6) 0.079(7) 0.082(7) 0.051(6) 0.008(5) -0.015(5)
C5 0.062(6) 0.052(5) 0.080(7) 0.013(5) 0.017(5) -0.013(4)
C6 0.052(5) 0.041(5) 0.052(5) 0.003(4) 0.014(4) -0.015(4)
C7 0.087(7) 0.088(7) 0.055(6) -0.016(5) 0.023(5) -0.020(5)
C8 0.084(7) 0.072(6) 0.064(6) -0.018(5) 0.010(5) -0.029(5)
C9 0.171(11) 0.073(7) 0.087(7) -0.006(6) 0.078(8) -0.031(7)
C10 0.38(2) 0.078(9) 0.248(17) -0.059(10) 0.259(19) -0.078(12)
C11 0.51(3) 0.051(8) 0.28(2) -0.019(10) 0.32(2) -0.041(12)
C12 0.147(10) 0.057(6) 0.125(9) -0.023(6) 0.095(8) -0.037(6)
C13 0.055(6) 0.105(8) 0.075(7) -0.026(6) 0.021(5) -0.006(5)
C14 0.057(7) 0.152(11) 0.086(8) -0.030(7) 0.008(6) -0.020(7)
C15 0.082(9) 0.214(16) 0.112(10) 0.011(10) 0.002(8) -0.052(10)
C16 0.119(14) 0.225(19) 0.128(13) 0.068(13) -0.004(11) -0.040(12)
C17 0.079(9) 0.094(9) 0.243(19) 0.067(12) 0.001(12) 0.018(7)
C18 0.050(7) 0.189(13) 0.127(11) -0.042(10) 0.012(7) -0.012(8)
C19 0.091(8) 0.163(11) 0.100(8) -0.061(8) 0.032(7) -0.023(8)
C20 0.089(9) 0.214(15) 0.155(13) -0.059(11) 0.074(9) -0.046(9)
C21 0.056(5) 0.045(4) 0.037(4) 0.008(4) 0.022(4) 0.002(4)
C22 0.066(6) 0.056(5) 0.043(5) 0.000(4) 0.015(4) 0.013(4)
C23 0.088(7) 0.090(7) 0.045(5) -0.011(5) 0.026(5) 0.010(6)
C24 0.085(7) 0.082(7) 0.074(7) -0.002(5) 0.047(6) 0.018(6)
C25 0.050(5) 0.072(6) 0.071(6) 0.002(5) 0.030(5) 0.012(4)
C26 0.041(4) 0.042(4) 0.055(5) 0.006(4) 0.018(4) -0.001(4)
C27 0.060(6) 0.103(7) 0.051(5) -0.002(5) -0.003(4) 0.024(5)
C28 0.046(5) 0.060(5) 0.085(6) -0.007(5) 0.015(5) 0.009(4)
C29 0.052(5) 0.055(5) 0.054(5) 0.020(4) 0.004(4) 0.011(4)
C30 0.057(5) 0.096(7) 0.049(5) 0.026(5) 0.013(4) 0.035(5)
C31 0.040(5) 0.095(7) 0.042(5) 0.002(5) -0.006(4) 0.006(5)
C32 0.047(5) 0.065(5) 0.049(5) 0.004(4) 0.003(4) 0.007(4)
C33 0.099(9) 0.096(9) 0.153(12) -0.015(8) 0.016(9) -0.016(7)
C34 0.103(9) 0.104(9) 0.120(10) 0.008(8) -0.015(8) 0.039(7)
C35 0.102(9) 0.090(8) 0.112(9) -0.013(7) 0.010(7) 0.008(6)
C36 0.133(10) 0.082(8) 0.060(7) -0.002(6) -0.011(7) 0.016(7)
C37 0.027(4) 0.063(5) 0.048(5) 0.020(4) 0.009(3) 0.001(4)
C38 0.042(5) 0.065(6) 0.057(5) 0.020(4) 0.003(4) -0.011(4)
C39 0.061(6) 0.063(6) 0.081(7) 0.017(5) 0.012(5) -0.011(5)
C40 0.106(8) 0.057(6) 0.089(8) 0.026(6) -0.001(7) -0.006(6)
C41 0.076(6) 0.079(7) 0.052(5) 0.034(5) 0.011(5) 0.014(5)
C42 0.040(4) 0.067(6) 0.051(5) 0.014(4) 0.017(4) 0.004(4)
C43 0.076(7) 0.079(7) 0.083(7) 0.018(6) -0.025(5) -0.015(5)
C44 0.058(5) 0.070(6) 0.040(5) 0.011(4) 0.007(4) 0.007(4)
C45 0.041(5) 0.041(5) 0.070(6) -0.001(4) 0.006(4) -0.014(4)
C46 0.053(6) 0.061(6) 0.086(7) -0.006(5) 0.019(5) -0.011(5)
C47 0.032(5) 0.082(7) 0.095(8) 0.013(6) -0.006(5) -0.006(4)
C48 0.068(7) 0.084(7) 0.074(7) 0.013(6) -0.010(5) -0.012(6)
C49 0.051(6) 0.077(6) 0.073(6) 0.003(5) 0.002(5) -0.007(5)
C50 0.038(5) 0.057(5) 0.061(6) 0.003(4) 0.001(4) -0.006(4)
C51 0.056(6) 0.109(9) 0.146(10) -0.029(8) 0.024(7) -0.006(6)
C52 0.053(5) 0.098(7) 0.054(5) -0.014(5) 0.009(4) 0.001(5)
C53 0.183(17) 0.43(3) 0.148(15) -0.100(18) 0.088(14) -0.19(2)
C54 0.22(3) 0.98(9) 0.21(3) -0.19(4) 0.16(2) -0.14(4)
C55 0.35(3) 0.210(18) 0.23(2) 0.169(18) 0.20(2) 0.09(2)
C56 0.082(9) 0.47(3) 0.106(11) 0.150(15) 0.028(8) 0.028(13)
C57 0.073(6) 0.049(5) 0.059(6) 0.009(4) 0.038(5) 0.018(4)
C58 0.118(8) 0.083(7) 0.044(5) 0.027(5) 0.036(6) 0.063(6)
C59 0.160(11) 0.121(9) 0.054(6) 0.020(6) 0.048(7) 0.082(8)
C60 0.170(13) 0.100(9) 0.061(7) 0.004(6) 0.057(8) 0.049(9)
C61 0.089(8) 0.081(7) 0.124(10) -0.018(7) 0.064(8) 0.022(6)
C62 0.060(6) 0.069(6) 0.091(7) -0.011(5) 0.030(6) 0.008(5)
C63 0.136(10) 0.192(12) 0.040(6) 0.016(7) 0.011(6) 0.099(9)
C64 0.043(6) 0.137(10) 0.158(11) -0.046(8) 0.022(7) 0.022(6)
C65 0.098(8) 0.127(10) 0.064(7) -0.024(7) 0.010(6) 0.016(7)
C66 0.170(14) 0.108(10) 0.136(12) -0.078(9) 0.004(10) 0.020(10)
C67 0.168(15) 0.166(14) 0.30(2) -0.172(15) -0.108(15) 0.095(12)
C68 0.089(8) 0.073(7) 0.142(10) -0.036(7) -0.024(7) 0.025(6)
C69 0.048(5) 0.069(6) 0.067(6) 0.035(5) -0.001(4) 0.011(4)
C70 0.086(7) 0.127(9) 0.043(5) 0.032(6) -0.004(5) 0.018(7)
C71 0.115(9) 0.092(8) 0.068(7) -0.003(6) -0.017(6) 0.023(7)
C72 0.061(6) 0.087(7) 0.072(6) 0.014(5) -0.015(5) -0.024(5)

loop_
_atom_type_symbol
_atom_type_description
_atom_type_scat_dispersion_real
_atom_type_scat_dispersion_imag
_atom_type_scat_source
C C 0.0033 0.0016 'International Tables Vol C Tables 4.2.6.8 and 6.1.1.4'
H H 0.0000 0.0000 'International Tables Vol C Tables 4.2.6.8 and 6.1.1.4'
O O 0.0106 0.0060 'International Tables Vol C Tables 4.2.6.8 and 6.1.1.4'
Ca Ca 0.2262 0.3064 'International Tables Vol C Tables 4.2.6.8 and 6.1.1.4'

loop_
_geom_angle_atom_site_label_1
_geom_angle_atom_site_label_2
_geom_angle_atom_site_label_3
_geom_angle
O5 Ca1 O3 121.57(19)
O5 Ca1 O6 121.52(19)
O3 Ca1 O6 114.96(16)
O5 Ca1 O2 96.36(18)
O3 Ca1 O2 79.64(15)
O6 Ca1 O2 79.53(15)
O5 Ca1 O4 95.0(2)
O3 Ca1 O4 92.34(19)
O6 Ca1 O4 96.54(17)
O2 Ca1 O4 168.37(18)
O6 Ca2 O2 79.03(15)
O6 Ca2 O9 169.09(17)
O2 Ca2 O9 108.84(16)
O6 Ca2 O1 96.77(15)
O2 Ca2 O1 75.48(14)
O9 Ca2 O1 78.44(15)
O6 Ca2 O8 83.21(19)
O2 Ca2 O8 162.23(19)
O9 Ca2 O8 88.8(2)
O1 Ca2 O8 107.3(2)
O6 Ca2 O7 89.59(16)
O2 Ca2 O7 85.52(15)
O9 Ca2 O7 98.42(15)
O1 Ca2 O7 158.33(16)
O8 Ca2 O7 94.0(2)
O6 Ca2 Ca4 90.26(11)
O2 Ca2 Ca4 37.55(10)
O9 Ca2 Ca4 91.81(12)
O1 Ca2 Ca4 38.14(10)
O8 Ca2 Ca4 143.86(19)
O7 Ca2 Ca4 121.56(12)
O10 Ca3 O12 120.26(19)
O10 Ca3 O9 134.85(19)
O12 Ca3 O9 103.76(17)
O10 Ca3 O1 97.84(17)
O12 Ca3 O1 79.35(16)
O9 Ca3 O1 79.83(15)
O10 Ca3 O11 95.8(2)
O12 Ca3 O11 94.3(2)
O9 Ca3 O11 90.1(2)
O1 Ca3 O11 166.4(2)
O12 Ca4 O2 98.23(16)
O12 Ca4 O3 176.44(17)
O2 Ca4 O3 78.55(15)
O12 Ca4 O1 78.46(16)
O2 Ca4 O1 75.77(14)
O3 Ca4 O1 102.05(15)
O12 Ca4 O13 85.47(18)
O2 Ca4 O13 104.25(17)
O3 Ca4 O13 93.83(17)
O1 Ca4 O13 163.70(17)
O12 Ca4 O14 93.46(17)
O2 Ca4 O14 158.64(16)
O3 Ca4 O14 90.07(16)
O1 Ca4 O14 89.24(16)
O13 Ca4 O14 94.41(17)
O12 Ca4 Ca2 85.04(12)
O2 Ca4 Ca2 37.76(10)
O3 Ca4 Ca2 93.19(12)
O1 Ca4 Ca2 38.22(10)
O13 Ca4 Ca2 138.20(14)
O14 Ca4 Ca2 126.74(13)
Ca3 O1 Ca4 99.07(15)
Ca3 O1 Ca2 99.80(15)
Ca4 O1 Ca2 103.63(16)
Ca4 O2 Ca2 104.70(16)
Ca4 O2 Ca1 99.39(15)
Ca2 O2 Ca1 99.38(16)
C1 O3 Ca1 129.9(4)
C1 O3 Ca4 128.9(4)
Ca1 O3 Ca4 101.15(17)
C9 O4 C12 107.7(6)
C9 O4 Ca1 136.2(5)
C12 O4 Ca1 115.8(5)
C13 O5 Ca1 160.7(6)
C21 O6 Ca1 123.5(4)
C21 O6 Ca2 134.6(4)
Ca1 O6 Ca2 101.94(17)
C32 O7 C29 107.7(5)
C32 O7 Ca2 120.6(4)
C29 O7 Ca2 131.7(4)
C36 O8 C33 106.2(8)
C36 O8 Ca2 117.1(6)
C33 O8 Ca2 136.7(6)
C37 O9 Ca3 130.0(4)
C37 O9 Ca2 123.0(4)
Ca3 O9 Ca2 101.22(17)
C45 O10 Ca3 163.6(5)
C53 O11 C56 103.0(10)
C53 O11 Ca3 131.6(9)
C56 O11 Ca3 125.4(7)
C57 O12 Ca3 128.5(4)
C57 O12 Ca4 128.8(5)
Ca3 O12 Ca4 102.52(18)
C68 O13 C65 105.2(7)
C68 O13 Ca4 118.6(5)
C65 O13 Ca4 135.6(5)
C72 O14 C69 107.3(6)
C72 O14 Ca4 121.0(4)
C69 O14 Ca4 131.7(4)
O3 C1 C2 120.4(6)
O3 C1 C6 120.7(6)
C2 C1 C6 118.9(7)
C1 C2 C3 118.4(7)
C1 C2 C7 119.3(7)
C3 C2 C7 122.3(7)
C4 C3 C2 122.2(8)
C4 C3 H3 118.9
C2 C3 H3 118.9
C5 C4 C3 118.2(8)
C5 C4 H4 120.9
C3 C4 H4 120.9
C4 C5 C6 123.0(8)
C4 C5 H5 118.5
C6 C5 H5 118.5
C5 C6 C1 119.2(7)
C5 C6 C8 121.5(7)
C1 C6 C8 119.3(7)
C2 C7 H7A 109.5
C2 C7 H7B 109.5
H7A C7 H7B 109.5
C2 C7 H7C 109.5
H7A C7 H7C 109.5
H7B C7 H7C 109.5
C6 C8 H8A 109.5
C6 C8 H8B 109.5
H8A C8 H8B 109.5
C6 C8 H8C 109.5
H8A C8 H8C 109.5
H8B C8 H8C 109.5
C10 C9 O4 108.2(8)
C10 C9 H9A 110.1
O4 C9 H9A 110.1
C10 C9 H9B 110.1
O4 C9 H9B 110.1
H9A C9 H9B 108.4
C9 C10 C11 106.3(10)
C9 C10 H10A 110.5
C11 C10 H10A 110.5
C9 C10 H10B 110.5
C11 C10 H10B 110.5
H10A C10 H10B 108.7
C12 C11 C10 106.7(10)
C12 C11 H11A 110.4
C10 C11 H11A 110.4
C12 C11 H11B 110.4
C10 C11 H11B 110.4
H11A C11 H11B 108.6
C11 C12 O4 108.2(9)
C11 C12 H12A 110.1
O4 C12 H12A 110.1
C11 C12 H12B 110.1
O4 C12 H12B 110.1
H12A C12 H12B 108.4
O5 C13 C14 120.0(8)
O5 C13 C18 119.7(9)
C14 C13 C18 120.2(10)
C13 C14 C15 120.2(11)
C13 C14 C19 120.1(9)
C15 C14 C19 119.6(11)
C16 C15 C14 122.0(13)
C16 C15 H15 119.0
C14 C15 H15 119.0
C17 C16 C15 115.2(15)
C17 C16 H16 122.4
C15 C16 H16 122.4
C16 C17 C18 126.0(15)
C16 C17 H17 117.0
C18 C17 H17 117.0
C13 C18 C17 116.2(12)
C13 C18 C20 119.4(11)
C17 C18 C20 124.2(12)
C14 C19 H19A 109.5
C14 C19 H19B 109.5
H19A C19 H19B 109.5
C14 C19 H19C 109.5
H19A C19 H19C 109.5
H19B C19 H19C 109.5
C18 C20 H20A 109.5
C18 C20 H20B 109.5
H20A C20 H20B 109.5
C18 C20 H20C 109.5
H20A C20 H20C 109.5
H20B C20 H20C 109.5
O6 C21 C22 119.4(7)
O6 C21 C26 119.2(6)
C22 C21 C26 121.3(7)
C21 C22 C23 118.5(8)
C21 C22 C27 121.9(7)
C23 C22 C27 119.6(7)
C22 C23 C24 120.1(8)
C22 C23 H23 119.9
C24 C23 H23 119.9
C25 C24 C23 120.4(8)
C25 C24 H24 119.8
C23 C24 H24 119.8
C24 C25 C26 121.3(8)
C24 C25 H25 119.3
C26 C25 H25 119.3
C25 C26 C21 118.3(7)
C25 C26 C28 121.7(7)
C21 C26 C28 120.0(7)
C22 C27 H27A 109.5
C22 C27 H27B 109.5
H27A C27 H27B 109.5
C22 C27 H27C 109.5
H27A C27 H27C 109.5
H27B C27 H27C 109.5
C26 C28 H28A 109.5
C26 C28 H28B 109.5
H28A C28 H28B 109.5
C26 C28 H28C 109.5
H28A C28 H28C 109.5
H28B C28 H28C 109.5
O7 C29 C30 105.4(6)
O7 C29 H29A 110.7
C30 C29 H29A 110.7
O7 C29 H29B 110.7
C30 C29 H29B 110.7
H29A C29 H29B 108.8
C31 C30 C29 101.8(6)
C31 C30 H30A 111.4
C29 C30 H30A 111.4
C31 C30 H30B 111.4
C29 C30 H30B 111.4
H30A C30 H30B 109.3
C32 C31 C30 101.3(6)
C32 C31 H31A 111.5
C30 C31 H31A 111.5
C32 C31 H31B 111.5
C30 C31 H31B 111.5
H31A C31 H31B 109.3
O7 C32 C31 107.7(6)
O7 C32 H32A 110.2
C31 C32 H32A 110.2
O7 C32 H32B 110.2
C31 C32 H32B 110.2
H32A C32 H32B 108.5
O8 C33 C34 103.8(9)
O8 C33 H33A 111.0
C34 C33 H33A 111.0
O8 C33 H33B 111.0
C34 C33 H33B 111.0
H33A C33 H33B 109.0
C33 C34 C35 102.5(9)
C33 C34 H34A 111.3
C35 C34 H34A 111.3
C33 C34 H34B 111.3
C35 C34 H34B 111.3
H34A C34 H34B 109.2
C36 C35 C34 102.8(9)
C36 C35 H35A 111.2
C34 C35 H35A 111.2
C36 C35 H35B 111.2
C34 C35 H35B 111.2
H35A C35 H35B 109.1
O8 C36 C35 109.7(8)
O8 C36 H36A 109.7
C35 C36 H36A 109.7
O8 C36 H36B 109.7
C35 C36 H36B 109.7
H36A C36 H36B 108.2
O9 C37 C38 121.3(6)
O9 C37 C42 120.4(7)
C38 C37 C42 118.2(7)
C39 C38 C37 120.6(7)
C39 C38 C43 120.8(8)
C37 C38 C43 118.6(7)
C40 C39 C38 120.9(8)
C40 C39 H39 119.6
C38 C39 H39 119.6
C41 C40 C39 119.6(8)
C41 C40 H40 120.2
C39 C40 H40 120.2
C40 C41 C42 121.9(8)
C40 C41 H41 119.1
C42 C41 H41 119.1
C41 C42 C37 118.4(8)
C41 C42 C44 121.4(7)
C37 C42 C44 120.2(7)
C38 C43 H43A 109.5
C38 C43 H43B 109.5
H43A C43 H43B 109.5
C38 C43 H43C 109.5
H43A C43 H43C 109.5
H43B C43 H43C 109.5
C42 C44 H44A 109.5
C42 C44 H44B 109.5
H44A C44 H44B 109.5
C42 C44 H44C 109.5
H44A C44 H44C 109.5
H44B C44 H44C 109.5
O10 C45 C50 121.2(7)
O10 C45 C46 121.6(8)
C50 C45 C46 117.3(8)
C47 C46 C45 120.5(9)
C47 C46 C51 120.6(9)
C45 C46 C51 118.9(9)
C48 C47 C46 120.9(9)
C48 C47 H47 119.5
C46 C47 H47 119.5
C47 C48 C49 119.7(9)
C47 C48 H48 120.2
C49 C48 H48 120.2
C48 C49 C50 121.4(9)
C48 C49 H49 119.3
C50 C49 H49 119.3
C45 C50 C49 120.2(8)
C45 C50 C52 120.4(7)
C49 C50 C52 119.4(8)
C46 C51 H51A 109.5
C46 C51 H51B 109.5
H51A C51 H51B 109.5
C46 C51 H51C 109.5
H51A C51 H51C 109.5
H51B C51 H51C 109.5
C50 C52 H52A 109.5
C50 C52 H52B 109.5
H52A C52 H52B 109.5
C50 C52 H52C 109.5
H52A C52 H52C 109.5
H52B C52 H52C 109.5
O11 C53 C54 106.7(15)
O11 C53 H53A 110.4
C54 C53 H53A 110.4
O11 C53 H53B 110.4
C54 C53 H53B 110.4
H53A C53 H53B 108.6
C53 C54 C55 102.9(19)
C53 C54 H54A 111.2
C55 C54 H54A 111.2
C53 C54 H54B 111.2
C55 C54 H54B 111.2
H54A C54 H54B 109.1
C56 C55 C54 91.1(15)
C56 C55 H55A 113.4
C54 C55 H55A 113.4
C56 C55 H55B 113.4
C54 C55 H55B 113.4
H55A C55 H55B 110.7
O11 C56 C55 108.3(15)
O11 C56 H56A 110.0
C55 C56 H56A 110.0
O11 C56 H56B 110.0
C55 C56 H56B 110.0
H56A C56 H56B 108.4
O12 C57 C62 120.5(8)
O12 C57 C58 120.9(7)
C62 C57 C58 118.6(8)
C59 C58 C57 120.1(9)
C59 C58 C63 119.9(9)
C57 C58 C63 119.9(7)
C60 C59 C58 121.6(10)
C60 C59 H59 119.2
C58 C59 H59 119.2
C61 C60 C59 119.5(10)
C61 C60 H60 120.2
C59 C60 H60 120.2
C60 C61 C62 121.3(9)
C60 C61 H61 119.3
C62 C61 H61 119.3
C57 C62 C61 118.7(9)
C57 C62 C64 119.5(8)
C61 C62 C64 121.6(9)
C58 C63 H63A 109.5
C58 C63 H63B 109.5
H63A C63 H63B 109.5
C58 C63 H63C 109.5
H63A C63 H63C 109.5
H63B C63 H63C 109.5
C62 C64 H64A 109.5
C62 C64 H64B 109.5
H64A C64 H64B 109.5
C62 C64 H64C 109.5
H64A C64 H64C 109.5
H64B C64 H64C 109.5
O13 C65 C66 105.4(8)
O13 C65 H65A 110.7
C66 C65 H65A 110.7
O13 C65 H65B 110.7
C66 C65 H65B 110.7
H65A C65 H65B 108.8
C67 C66 C65 104.6(10)
C67 C66 H66A 110.8
C65 C66 H66A 110.8
C67 C66 H66B 110.8
C65 C66 H66B 110.8
H66A C66 H66B 108.9
C66 C67 C68 106.4(12)
C66 C67 H67A 110.4
C68 C67 H67A 110.4
C66 C67 H67B 110.4
C68 C67 H67B 110.4
H67A C67 H67B 108.6
O13 C68 C67 108.3(9)
O13 C68 H68A 110.0
C67 C68 H68A 110.0
O13 C68 H68B 110.0
C67 C68 H68B 110.0
H68A C68 H68B 108.4
O14 C69 C70 103.9(7)
O14 C69 H69A 111.0
C70 C69 H69A 111.0
O14 C69 H69B 111.0
C70 C69 H69B 111.0
H69A C69 H69B 109.0
C71 C70 C69 104.1(7)
C71 C70 H70A 110.9
C69 C70 H70A 110.9
C71 C70 H70B 110.9
C69 C70 H70B 110.9
H70A C70 H70B 109.0
C72 C71 C70 106.2(8)
C72 C71 H71A 110.5
C70 C71 H71A 110.5
C72 C71 H71B 110.5
C70 C71 H71B 110.5
H71A C71 H71B 108.7
C71 C72 O14 110.1(8)
C71 C72 H72A 109.6
O14 C72 H72A 109.6
C71 C72 H72B 109.6
O14 C72 H72B 109.6
H72A C72 H72B 108.1

loop_
_geom_bond_atom_site_label_1
_geom_bond_atom_site_label_2
_geom_bond_distance
Ca1 O5 2.134(5)
Ca1 O3 2.277(5)
Ca1 O6 2.290(5)
Ca1 O2 2.346(4)
Ca1 O4 2.397(5)
Ca2 O6 2.315(4)
Ca2 O2 2.345(4)
Ca2 O9 2.358(5)
Ca2 O1 2.359(4)
Ca2 O8 2.434(6)
Ca2 O7 2.491(4)
Ca2 Ca4 3.7051(19)
Ca3 O10 2.164(5)
Ca3 O12 2.274(5)
Ca3 O9 2.300(5)
Ca3 O1 2.348(4)
Ca3 O11 2.375(6)
Ca4 O12 2.312(5)
Ca4 O2 2.334(4)
Ca4 O3 2.343(5)
Ca4 O1 2.355(4)
Ca4 O13 2.432(5)
Ca4 O14 2.465(5)
O3 C1 1.346(8)
O4 C9 1.398(10)
O4 C12 1.421(9)
O5 C13 1.315(10)
O6 C21 1.349(7)
O7 C32 1.429(8)
O7 C29 1.450(8)
O8 C36 1.315(10)
O8 C33 1.540(11)
O9 C37 1.343(8)
O10 C45 1.343(9)
O11 C53 1.322(14)
O11 C56 1.412(13)
O12 C57 1.358(8)
O13 C68 1.427(10)
O13 C65 1.439(9)
O14 C72 1.436(9)
O14 C69 1.440(8)
C1 C2 1.406(9)
C1 C6 1.412(10)
C2 C3 1.414(10)
C2 C7 1.502(10)
C3 C4 1.365(12)
C3 H3 0.9400
C4 C5 1.363(11)
C4 H4 0.9400
C5 C6 1.379(10)
C5 H5 0.9400
C6 C8 1.504(10)
C7 H7A 0.9700
C7 H7B 0.9700
C7 H7C 0.9700
C8 H8A 0.9797
C8 H8B 0.9797
C8 H8C 0.9797
C9 C10 1.350(12)
C9 H9A 0.9800
C9 H9B 0.9800
C10 C11 1.498(13)
C10 H10A 0.9800
C10 H10B 0.9800
C11 C12 1.312(13)
C11 H11A 0.9800
C11 H11B 0.9800
C12 H12A 0.9800
C12 H12B 0.9800
C13 C14 1.381(12)
C13 C18 1.418(13)
C14 C15 1.429(14)
C14 C19 1.524(13)
C15 C16 1.406(18)
C15 H15 0.9400
C16 C17 1.373(19)
C16 H16 0.9400
C17 C18 1.430(17)
C17 H17 0.9400
C18 C20 1.511(15)
C19 H19A 0.9700
C19 H19B 0.9700
C19 H19C 0.9700
C20 H20A 0.9700
C20 H20B 0.9700
C20 H20C 0.9700
C21 C22 1.391(10)
C21 C26 1.414(9)
C22 C23 1.403(10)
C22 C27 1.525(10)
C23 C24 1.404(11)
C23 H23 0.9400
C24 C25 1.362(11)
C24 H24 0.9400
C25 C26 1.391(10)
C25 H25 0.9400
C26 C28 1.482(10)
C27 H27A 0.9700
C27 H27B 0.9700
C27 H27C 0.9700
C28 H28A 0.9700
C28 H28B 0.9700
C28 H28C 0.9700
C29 C30 1.522(10)
C29 H29A 0.9800
C29 H29B 0.9800
C30 C31 1.496(11)
C30 H30A 0.9800
C30 H30B 0.9800
C31 C32 1.494(9)
C31 H31A 0.9800
C31 H31B 0.9800
C32 H32A 0.9800
C32 H32B 0.9800
C33 C34 1.547(15)
C33 H33A 0.9800
C33 H33B 0.9800
C34 C35 1.589(13)
C34 H34A 0.9800
C34 H34B 0.9800
C35 C36 1.581(13)
C35 H35A 0.9800
C35 H35B 0.9800
C36 H36A 0.9800
C36 H36B 0.9800
C37 C38 1.400(10)
C37 C42 1.430(9)
C38 C39 1.384(10)
C38 C43 1.505(10)
C39 C40 1.376(11)
C39 H39 0.9400
C40 C41 1.366(11)
C40 H40 0.9400
C41 C42 1.401(10)
C41 H41 0.9400
C42 C44 1.512(10)
C43 H43A 0.9700
C43 H43B 0.9700
C43 H43C 0.9700
C44 H44A 0.9700
C44 H44B 0.9700
C44 H44C 0.9700
C45 C50 1.387(10)
C45 C46 1.410(11)
C46 C47 1.382(11)
C46 C51 1.486(12)
C47 C48 1.352(12)
C47 H47 0.9400
C48 C49 1.356(12)
C48 H48 0.9400
C49 C50 1.389(10)
C49 H49 0.9400
C50 C52 1.509(10)
C51 H51A 0.9700
C51 H51B 0.9700
C51 H51C 0.9700
C52 H52A 0.9700
C52 H52B 0.9700
C52 H52C 0.9700
C53 C54 1.37(2)
C53 H53A 0.9800
C53 H53B 0.9800
C54 C55 1.462(19)
C54 H54A 0.9800
C54 H54B 0.9800
C55 C56 1.414(19)
C55 H55A 0.9800
C55 H55B 0.9800
C56 H56A 0.9800
C56 H56B 0.9800
C57 C62 1.381(11)
C57 C58 1.394(11)
C58 C59 1.381(11)
C58 C63 1.511(12)
C59 C60 1.347(14)
C59 H59 0.9400
C60 C61 1.343(13)
C60 H60 0.9400
C61 C62 1.424(12)
C61 H61 0.9400
C62 C64 1.480(12)
C63 H63A 0.9700
C63 H63B 0.9700
C63 H63C 0.9700
C64 H64A 0.9700
C64 H64B 0.9700
C64 H64C 0.9700
C65 C66 1.507(13)
C65 H65A 0.9800
C65 H65B 0.9800
C66 C67 1.349(15)
C66 H66A 0.9800
C66 H66B 0.9800
C67 C68 1.440(14)
C67 H67A 0.9800
C67 H67B 0.9800
C68 H68A 0.9800
C68 H68B 0.9800
C69 C70 1.530(11)
C69 H69A 0.9800
C69 H69B 0.9800
C70 C71 1.471(13)
C70 H70A 0.9800
C70 H70B 0.9800
C71 C72 1.423(11)
C71 H71A 0.9800
C71 H71B 0.9800
C72 H72A 0.9800
C72 H72B 0.9800
